data_4029606
loop_
_publ_author_name
'Janody, Simon'
'Hermange, Philippe'
'Retailleau, Pascal'
'Thierry, Josiane'
'Dodd, Robert H.'

_publ_section_title
;
 Diastereoselective Three-Component Vinylogous Mannich Reaction of
 Nitrogen Heterocycles, Acyl/Sulfonyl Chlorides, and
 Silyloxyfurans/pyrroles.
;
_journal_issue 12
_journal_name_full 'The Journal of organic chemistry'
_journal_page_first 5673
_journal_page_last 5683
_journal_paper_doi 10.1021/jo500827j
_journal_volume 79
_journal_year 2014
_chemical_formula_moiety 'C19 H21 N3 O4'
_chemical_formula_sum 'C19 H21 N3 O4'
_chemical_formula_weight 355.39
_chemical_name_systematic
; 
 rac-(R)-tert-butyl 2-((R)-3-acetyl-3,4-dihydroquinazolin-4-yl)-5-oxo-2,5
-dihydro-1H-pyrrole-1-carboxylate 
;
_space_group_IT_number 9
_symmetry_cell_setting monoclinic
_symmetry_space_group_name_Hall 'C -2yc'
_symmetry_space_group_name_H-M 'C 1 c 1'
_atom_sites_solution_hydrogens difmap
_atom_sites_solution_primary direct
_atom_sites_solution_secondary difmap
_audit_creation_method SHELXL-97
_cell_angle_alpha 90.00
_cell_angle_beta 110.147(8)
_cell_angle_gamma 90.00
_cell_formula_units_Z 4
_cell_length_a 10.8805(2)
_cell_length_b 17.9631(6)
_cell_length_c 10.2119(7)
_cell_measurement_reflns_used 3148
_cell_measurement_temperature 193(2)
_cell_measurement_theta_max 68.2
_cell_measurement_theta_min 4.6
_cell_volume 1873.77(18)
_computing_cell_refinement 'CrystalClear-SM Expert 2.0 r4 (Rigaku, 2009)'
_computing_data_collection 'CrystalClear-SM Expert 2.0 r4 (Rigaku, 2009)'
_computing_data_reduction 'CrystalClear-SM Expert 2.0 r4 (Rigaku, 2009)'
_computing_molecular_graphics 'PLATON (Spek, 2003)'
_computing_publication_material 'SHELXL97 (Sheldrick, 2008)'
_computing_structure_refinement 'SHELXL97 (Sheldrick, 2008); CRYSTALBUILDER (Welter, 2006)'
_computing_structure_solution 'SHELXS97 (Sheldrick, 2008)'
_diffrn_ambient_temperature 193(2)
_diffrn_detector_type 'RAPID II large area curved imaging plate detector '
_diffrn_measured_fraction_theta_full 0.975
_diffrn_measured_fraction_theta_max 0.975
_diffrn_measurement_device_type 'Rigaku rapid II RAXIS conversion'
_diffrn_measurement_method 'profile data from \w-scans'
_diffrn_radiation_monochromator graphite
_diffrn_radiation_source 'fine-focus sealed tube'
_diffrn_radiation_type CuK\a
_diffrn_radiation_wavelength 1.54187
_diffrn_reflns_av_R_equivalents 0.0416
_diffrn_reflns_av_sigmaI/netI 0.0492
_diffrn_reflns_limit_h_max 10
_diffrn_reflns_limit_h_min -13
_diffrn_reflns_limit_k_max 20
_diffrn_reflns_limit_k_min -11
_diffrn_reflns_limit_l_max 11
_diffrn_reflns_limit_l_min -12
_diffrn_reflns_number 4541
_diffrn_reflns_theta_full 68.21
_diffrn_reflns_theta_max 68.21
_diffrn_reflns_theta_min 4.92
_exptl_absorpt_coefficient_mu 0.738
_exptl_absorpt_correction_T_max 0.733
_exptl_absorpt_correction_T_min 0.575
_exptl_absorpt_correction_type multi-scan
_exptl_absorpt_process_details 'FS_ABSCOR (Rigaku, 2009)'
_exptl_crystal_colour colourless
_exptl_crystal_density_diffrn 1.260
_exptl_crystal_density_method 'not measured'
_exptl_crystal_description 'massive block'
_exptl_crystal_F_000 752
_exptl_crystal_size_max 0.56
_exptl_crystal_size_mid 0.48
_exptl_crystal_size_min 0.42
_refine_diff_density_max 0.222
_refine_diff_density_min -0.209
_refine_diff_density_rms 0.045
_refine_ls_abs_structure_details 'Flack H D (1983), Acta Cryst. A39, 876-881'
_refine_ls_abs_structure_Flack 0.2(4)
_refine_ls_extinction_coef 0.0027(3)
_refine_ls_extinction_expression Fc^*^=kFc[1+0.001xFc^2^\l^3^/sin(2\q)]^-1/4^
_refine_ls_extinction_method SHELXL
_refine_ls_goodness_of_fit_ref 1.149
_refine_ls_hydrogen_treatment constr
_refine_ls_matrix_type full
_refine_ls_number_parameters 240
_refine_ls_number_reflns 2442
_refine_ls_number_restraints 2
_refine_ls_restrained_S_all 1.149
_refine_ls_R_factor_all 0.0523
_refine_ls_R_factor_gt 0.0434
_refine_ls_shift/su_max 0.000
_refine_ls_shift/su_mean 0.000
_refine_ls_structure_factor_coef Fsqd
_refine_ls_weighting_details 'calc w=1/[\s^2^(Fo^2^)+(0.0497P)^2^+2.2110P] where P=(Fo^2^+2Fc^2^)/3'
_refine_ls_weighting_scheme calc
_refine_ls_wR_factor_gt 0.1099
_refine_ls_wR_factor_ref 0.1376
_reflns_number_gt 2183
_reflns_number_total 2443
_reflns_threshold_expression >2sigma(I)
_cod_data_source_file jo500827j_si_001.cif
_cod_data_source_block SJ332-B
_cod_depositor_comments 'Adding full bibliography for 4029606--4029611.cif.'
_cod_original_cell_volume 1873.77(15)
_cod_original_sg_symbol_H-M Cc
_cod_database_code 4029606

loop_
_symmetry_equiv_pos_as_xyz
'x, y, z'
'x, -y, z+1/2'
'x+1/2, y+1/2, z'
'x+1/2, -y+1/2, z+1/2'

loop_
_atom_site_label
_atom_site_type_symbol
_atom_site_fract_x
_atom_site_fract_y
_atom_site_fract_z
_atom_site_U_iso_or_equiv
_atom_site_adp_type
_atom_site_occupancy
_atom_site_symmetry_multiplicity
_atom_site_calc_flag
_atom_site_refinement_flags
O1 O 0.0653(3) 0.19783(17) 0.0180(3) 0.0453(8) Uani 1 1 d .
O2 O -0.1870(3) 0.07254(17) -0.2171(3) 0.0486(8) Uani 1 1 d .
O3 O 0.2136(3) 0.29046(17) 0.0622(3) 0.0522(8) Uani 1 1 d .
C7 C 0.1766(4) 0.0911(2) -0.2441(4) 0.0357(9) Uani 1 1 d .
N1 N -0.0580(3) 0.07275(19) -0.3490(3) 0.0363(8) Uani 1 1 d .
O6 O 0.2605(3) 0.33621(19) -0.1753(3) 0.0565(9) Uani 1 1 d .
N2 N 0.0746(4) 0.0565(2) -0.4888(4) 0.0473(9) Uani 1 1 d .
C10 C 0.0154(4) 0.2260(2) -0.3939(4) 0.0394(10) Uani 1 1 d .
H10 H -0.0429 0.2098 -0.4819 0.047 Uiso 1 1 calc R
N3 N 0.1163(3) 0.24416(18) -0.1581(3) 0.0342(7) Uani 1 1 d .
C2 C 0.1864(4) 0.0671(2) -0.3696(4) 0.0404(10) Uani 1 1 d .
C18 C -0.1755(4) 0.0578(2) -0.3275(5) 0.0405(10) Uani 1 1 d .
C13 C 0.1390(4) 0.2473(2) -0.0145(4) 0.0352(9) Uani 1 1 d .
C1 C -0.0368(4) 0.0571(2) -0.4722(4) 0.0409(10) Uani 1 1 d .
H1 H -0.1115 0.0459 -0.5514 0.049 Uiso 1 1 calc R
C12 C 0.1741(4) 0.2922(2) -0.2289(4) 0.0416(10) Uani 1 1 d .
C9 C 0.0154(4) 0.1969(2) -0.2565(4) 0.0355(9) Uani 1 1 d .
H9 H -0.0714 0.2073 -0.2468 0.043 Uiso 1 1 calc R
C6 C 0.2900(4) 0.0975(2) -0.1266(4) 0.0430(10) Uani 1 1 d .
H6 H 0.2841 0.1140 -0.0405 0.052 Uiso 1 1 calc R
C11 C 0.1062(4) 0.2767(2) -0.3769(4) 0.0424(10) Uani 1 1 d .
H11 H 0.1254 0.3002 -0.4510 0.051 Uiso 1 1 calc R
C19 C -0.2835(4) 0.0224(3) -0.4455(6) 0.0578(12) Uani 1 1 d .
H19A H -0.3582 0.0120 -0.4155 0.087 Uiso 1 1 calc R
H19B H -0.2519 -0.0243 -0.4723 0.087 Uiso 1 1 calc R
H19C H -0.3108 0.0563 -0.5255 0.087 Uiso 1 1 calc R
C8 C 0.0449(4) 0.1120(2) -0.2375(4) 0.0354(9) Uani 1 1 d .
H8 H 0.0409 0.0961 -0.1453 0.043 Uiso 1 1 calc R
C3 C 0.3095(5) 0.0512(3) -0.3765(5) 0.0515(12) Uani 1 1 d .
H3 H 0.3169 0.0364 -0.4627 0.062 Uiso 1 1 calc R
C5 C 0.4101(4) 0.0802(3) -0.1352(5) 0.0547(13) Uani 1 1 d .
H5 H 0.4865 0.0843 -0.0547 0.066 Uiso 1 1 calc R
C14 C 0.0656(5) 0.1899(3) 0.1619(5) 0.0506(12) Uani 1 1 d .
C4 C 0.4206(5) 0.0569(3) -0.2593(6) 0.0568(13) Uani 1 1 d .
H4 H 0.5038 0.0447 -0.2643 0.068 Uiso 1 1 calc R
C15 C -0.0325(6) 0.1281(3) 0.1456(6) 0.0766(18) Uani 1 1 d .
H15A H -0.1173 0.1432 0.0783 0.115 Uiso 1 1 calc R
H15B H -0.0420 0.1179 0.2359 0.115 Uiso 1 1 calc R
H15C H -0.0020 0.0830 0.1120 0.115 Uiso 1 1 calc R
C17 C 0.1992(6) 0.1659(5) 0.2570(6) 0.104(3) Uani 1 1 d .
H17A H 0.2238 0.1194 0.2222 0.156 Uiso 1 1 calc R
H17B H 0.1974 0.1580 0.3513 0.156 Uiso 1 1 calc R
H17C H 0.2633 0.2046 0.2593 0.156 Uiso 1 1 calc R
C16 C 0.0193(8) 0.2604(4) 0.2069(7) 0.089(2) Uani 1 1 d .
H16A H 0.0886 0.2980 0.2272 0.134 Uiso 1 1 calc R
H16B H -0.0025 0.2510 0.2909 0.134 Uiso 1 1 calc R
H16C H -0.0586 0.2784 0.1321 0.134 Uiso 1 1 calc R

loop_
_atom_site_aniso_label
_atom_site_aniso_U_11
_atom_site_aniso_U_22
_atom_site_aniso_U_33
_atom_site_aniso_U_23
_atom_site_aniso_U_13
_atom_site_aniso_U_12
O1 0.0559(18) 0.0544(19) 0.0327(15) -0.0133(13) 0.0245(13) -0.0161(15)
O2 0.0432(17) 0.061(2) 0.0447(19) 0.0019(15) 0.0192(14) -0.0020(15)
O3 0.0546(19) 0.063(2) 0.0353(16) -0.0086(15) 0.0108(14) -0.0223(17)
C7 0.036(2) 0.032(2) 0.037(2) -0.0013(17) 0.0102(17) 0.0027(17)
N1 0.0326(17) 0.044(2) 0.0315(17) -0.0039(14) 0.0099(13) -0.0018(14)
O6 0.0559(19) 0.066(2) 0.0454(18) -0.0006(15) 0.0148(14) -0.0247(17)
N2 0.050(2) 0.056(2) 0.037(2) -0.0032(17) 0.0171(17) -0.0017(18)
C10 0.037(2) 0.047(2) 0.030(2) 0.0019(17) 0.0052(17) 0.0060(18)
N3 0.0341(16) 0.0386(18) 0.0295(16) 0.0011(14) 0.0102(13) -0.0033(14)
C2 0.042(2) 0.038(2) 0.044(2) 0.0025(18) 0.0186(18) -0.0002(18)
C18 0.036(2) 0.041(2) 0.044(3) 0.0040(19) 0.0138(18) -0.0028(18)
C13 0.032(2) 0.042(2) 0.032(2) -0.0004(17) 0.0120(17) 0.0007(18)
C1 0.047(3) 0.040(2) 0.033(2) -0.0004(17) 0.0108(18) -0.0009(19)
C12 0.037(2) 0.052(3) 0.035(2) 0.006(2) 0.0124(17) -0.001(2)
C9 0.0284(19) 0.041(2) 0.034(2) -0.0054(17) 0.0076(16) -0.0007(17)
C6 0.041(2) 0.039(2) 0.043(2) -0.0003(19) 0.0066(19) 0.0029(19)
C11 0.049(2) 0.046(2) 0.032(2) 0.0083(17) 0.0130(18) 0.000(2)
C19 0.038(2) 0.066(3) 0.066(3) -0.017(3) 0.014(2) -0.005(2)
C8 0.033(2) 0.045(2) 0.0262(19) 0.0008(16) 0.0075(15) -0.0003(18)
C3 0.053(3) 0.043(3) 0.068(3) -0.004(2) 0.032(2) 0.004(2)
C5 0.036(3) 0.051(3) 0.067(3) -0.002(2) 0.005(2) 0.007(2)
C14 0.072(3) 0.052(3) 0.038(2) -0.009(2) 0.032(2) -0.013(2)
C4 0.039(3) 0.049(3) 0.085(4) 0.002(3) 0.025(3) 0.007(2)
C15 0.114(5) 0.077(4) 0.059(3) -0.010(3) 0.056(3) -0.037(4)
C17 0.084(4) 0.145(7) 0.076(5) 0.059(5) 0.018(4) 0.000(4)
C16 0.139(6) 0.074(4) 0.089(4) -0.019(3) 0.082(4) -0.013(4)

loop_
_atom_type_symbol
_atom_type_description
_atom_type_scat_dispersion_real
_atom_type_scat_dispersion_imag
_atom_type_scat_source
C C 0.0181 0.0091 'International Tables Vol C Tables 4.2.6.8 and 6.1.1.4'
H H 0.0000 0.0000 'International Tables Vol C Tables 4.2.6.8 and 6.1.1.4'
N N 0.0311 0.0180 'International Tables Vol C Tables 4.2.6.8 and 6.1.1.4'
O O 0.0492 0.0322 'International Tables Vol C Tables 4.2.6.8 and 6.1.1.4'

loop_
_geom_angle_atom_site_label_1
_geom_angle_atom_site_label_2
_geom_angle_atom_site_label_3
_geom_angle
C13 O1 C14 121.7(3)
C2 C7 C6 119.4(4)
C2 C7 C8 119.7(3)
C6 C7 C8 120.9(4)
C1 N1 C18 123.5(3)
C1 N1 C8 118.7(3)
C18 N1 C8 117.7(3)
C1 N2 C2 117.4(4)
C11 C10 C9 111.2(4)
C11 C10 H10 124.4
C9 C10 H10 124.4
C13 N3 C12 124.3(3)
C13 N3 C9 123.9(3)
C12 N3 C9 111.3(3)
C7 C2 C3 119.4(4)
C7 C2 N2 121.4(4)
C3 C2 N2 119.2(4)
O2 C18 N1 120.0(4)
O2 C18 C19 122.5(4)
N1 C18 C19 117.4(4)
O3 C13 O1 127.4(4)
O3 C13 N3 123.1(4)
O1 C13 N3 109.5(3)
N2 C1 N1 125.7(4)
N2 C1 H1 117.1
N1 C1 H1 117.1
O6 C12 N3 125.9(4)
O6 C12 C11 129.2(4)
N3 C12 C11 105.0(3)
N3 C9 C10 101.4(3)
N3 C9 C8 113.9(3)
C10 C9 C8 113.0(3)
N3 C9 H9 109.4
C10 C9 H9 109.4
C8 C9 H9 109.4
C5 C6 C7 120.2(4)
C5 C6 H6 119.9
C7 C6 H6 119.9
C10 C11 C12 111.0(4)
C10 C11 H11 124.5
C12 C11 H11 124.5
C18 C19 H19A 109.5
C18 C19 H19B 109.5
H19A C19 H19B 109.5
C18 C19 H19C 109.5
H19A C19 H19C 109.5
H19B C19 H19C 109.5
N1 C8 C7 109.1(3)
N1 C8 C9 107.7(3)
C7 C8 C9 113.5(3)
N1 C8 H8 108.8
C7 C8 H8 108.8
C9 C8 H8 108.8
C4 C3 C2 120.7(5)
C4 C3 H3 119.7
C2 C3 H3 119.7
C6 C5 C4 120.7(4)
C6 C5 H5 119.7
C4 C5 H5 119.7
O1 C14 C16 109.8(4)
O1 C14 C17 109.9(4)
C16 C14 C17 113.4(5)
O1 C14 C15 101.7(3)
C16 C14 C15 110.9(5)
C17 C14 C15 110.5(5)
C5 C4 C3 119.6(5)
C5 C4 H4 120.2
C3 C4 H4 120.2
C14 C15 H15A 109.5
C14 C15 H15B 109.5
H15A C15 H15B 109.5
C14 C15 H15C 109.5
H15A C15 H15C 109.5
H15B C15 H15C 109.5
C14 C17 H17A 109.5
C14 C17 H17B 109.5
H17A C17 H17B 109.5
C14 C17 H17C 109.5
H17A C17 H17C 109.5
H17B C17 H17C 109.5
C14 C16 H16A 109.5
C14 C16 H16B 109.5
H16A C16 H16B 109.5
C14 C16 H16C 109.5
H16A C16 H16C 109.5
H16B C16 H16C 109.5

loop_
_geom_bond_atom_site_label_1
_geom_bond_atom_site_label_2
_geom_bond_distance
O1 C13 1.314(5)
O1 C14 1.476(5)
O2 C18 1.206(5)
O3 C13 1.197(4)
C7 C2 1.390(5)
C7 C6 1.399(5)
C7 C8 1.505(5)
N1 C1 1.383(5)
N1 C18 1.396(5)
N1 C8 1.472(5)
O6 C12 1.205(5)
N2 C1 1.281(5)
N2 C2 1.407(5)
C10 C11 1.311(6)
C10 C9 1.497(5)
C10 H10 0.9500
N3 C13 1.402(5)
N3 C12 1.406(5)
N3 C9 1.475(5)
C2 C3 1.394(6)
C18 C19 1.505(6)
C1 H1 0.9500
C12 C11 1.463(5)
C9 C8 1.557(5)
C9 H9 1.0000
C6 C5 1.375(6)
C6 H6 0.9500
C11 H11 0.9500
C19 H19A 0.9800
C19 H19B 0.9800
C19 H19C 0.9800
C8 H8 1.0000
C3 C4 1.381(7)
C3 H3 0.9500
C5 C4 1.376(7)
C5 H5 0.9500
C14 C16 1.493(7)
C14 C17 1.506(8)
C14 C15 1.509(7)
C4 H4 0.9500
C15 H15A 0.9800
C15 H15B 0.9800
C15 H15C 0.9800
C17 H17A 0.9800
C17 H17B 0.9800
C17 H17C 0.9800
C16 H16A 0.9800
C16 H16B 0.9800
C16 H16C 0.9800

loop_
_geom_torsion_atom_site_label_1
_geom_torsion_atom_site_label_2
_geom_torsion_atom_site_label_3
_geom_torsion_atom_site_label_4
_geom_torsion
C6 C7 C2 C3 -1.2(6)
C8 C7 C2 C3 176.9(4)
C6 C7 C2 N2 177.1(4)
C8 C7 C2 N2 -4.8(6)
C1 N2 C2 C7 -11.8(6)
C1 N2 C2 C3 166.4(4)
C1 N1 C18 O2 179.6(4)
C8 N1 C18 O2 -4.9(6)
C1 N1 C18 C19 0.5(6)
C8 N1 C18 C19 176.0(4)
C14 O1 C13 O3 0.5(6)
C14 O1 C13 N3 -178.2(3)
C12 N3 C13 O3 -2.3(6)
C9 N3 C13 O3 -173.5(4)
C12 N3 C13 O1 176.6(4)
C9 N3 C13 O1 5.3(5)
C2 N2 C1 N1 5.1(7)
C18 N1 C1 N2 -166.1(5)
C8 N1 C1 N2 18.5(6)
C13 N3 C12 O6 8.9(6)
C9 N3 C12 O6 -178.9(4)
C13 N3 C12 C11 -170.9(3)
C9 N3 C12 C11 1.3(4)
C13 N3 C9 C10 169.2(3)
C12 N3 C9 C10 -3.1(4)
C13 N3 C9 C8 -69.1(4)
C12 N3 C9 C8 118.7(4)
C11 C10 C9 N3 3.9(4)
C11 C10 C9 C8 -118.4(4)
C2 C7 C6 C5 -0.1(6)
C8 C7 C6 C5 -178.2(4)
C9 C10 C11 C12 -3.4(5)
O6 C12 C11 C10 -178.5(5)
N3 C12 C11 C10 1.3(5)
C1 N1 C8 C7 -31.4(5)
C18 N1 C8 C7 152.9(3)
C1 N1 C8 C9 92.2(4)
C18 N1 C8 C9 -83.6(4)
C2 C7 C8 N1 25.0(5)
C6 C7 C8 N1 -156.9(3)
C2 C7 C8 C9 -95.1(4)
C6 C7 C8 C9 83.1(4)
N3 C9 C8 N1 -175.6(3)
C10 C9 C8 N1 -60.6(4)
N3 C9 C8 C7 -54.7(4)
C10 C9 C8 C7 60.3(4)
C7 C2 C3 C4 2.1(7)
N2 C2 C3 C4 -176.2(4)
C7 C6 C5 C4 0.5(7)
C13 O1 C14 C16 62.1(6)
C13 O1 C14 C17 -63.3(6)
C13 O1 C14 C15 179.6(4)
C6 C5 C4 C3 0.3(8)
C2 C3 C4 C5 -1.7(8)
